data_4027846
loop_
_publ_author_name
'Shinn Dee Yeoh'
'Colin E. Skene'
'Jonathan M. White'

_publ_section_title
;
 Hyperconjugation Involving Strained Carbon-Carbon Bonds. Structural
 Analysis of Ester and Ether Derivatives and One-Bond 13C-13C Coupling
 Constants of \a- and \b-Nopinol
;
_journal_name_full 'Journal of Organic Chemistry'
_journal_page_first 311
_journal_page_last 319
_journal_paper_doi 10.1021/jo3020243
_journal_volume 78
_journal_year 2013
_chemical_absolute_configuration rmad
_chemical_formula_sum 'C20 H22 O2'
_chemical_formula_weight 294.38
_chemical_name_systematic
;
 ?
;
_space_group_IT_number 5
_symmetry_cell_setting monoclinic
_symmetry_space_group_name_Hall 'C 2y'
_symmetry_space_group_name_H-M 'C 1 2 1'
_atom_sites_solution_hydrogens geom
_atom_sites_solution_primary direct
_atom_sites_solution_secondary difmap
_audit_creation_method SHELXL-97
_cell_angle_alpha 90.00
_cell_angle_beta 96.453(2)
_cell_angle_gamma 90.00
_cell_formula_units_Z 4
_cell_length_a 18.5270(3)
_cell_length_b 7.48900(10)
_cell_length_c 11.4673(2)
_cell_measurement_reflns_used 4303
_cell_measurement_temperature 130(2)
_cell_measurement_theta_max 73.2407
_cell_measurement_theta_min 5.8275
_cell_volume 1580.99(4)
_computing_cell_refinement
;
CrysAlisPro, Oxford Diffraction Ltd.,
Version 1.171.33.55 (release 05-01-2010 CrysAlis171 .NET)
(compiled Jan  5 2010,16:28:46)
;
_computing_data_collection
;
CrysAlisPro, Oxford Diffraction Ltd.,
Version 1.171.33.55 (release 05-01-2010 CrysAlis171 .NET)
(compiled Jan  5 2010,16:28:46)
;
_computing_data_reduction
;
CrysAlisPro, Oxford Diffraction Ltd.,
Version 1.171.33.55 (release 05-01-2010 CrysAlis171 .NET)
(compiled Jan  5 2010,16:28:46)
;
_computing_structure_refinement 'SHELXL-97 (Sheldrick, 1997)'
_diffrn_ambient_temperature 130(2)
_diffrn_measured_fraction_theta_full 0.971
_diffrn_measured_fraction_theta_max 0.971
_diffrn_measurement_device_type 'Xcalibur, Sapphire3'
_diffrn_radiation_monochromator graphite
_diffrn_radiation_source 'Enhance (Cu) x-ray Source'
_diffrn_radiation_type CuK\a
_diffrn_radiation_wavelength 1.54184
_diffrn_reflns_av_R_equivalents 0.0219
_diffrn_reflns_av_sigmaI/netI 0.0208
_diffrn_reflns_limit_h_max 22
_diffrn_reflns_limit_h_min -22
_diffrn_reflns_limit_k_max 7
_diffrn_reflns_limit_k_min -9
_diffrn_reflns_limit_l_max 14
_diffrn_reflns_limit_l_min -13
_diffrn_reflns_number 4698
_diffrn_reflns_theta_full 73.40
_diffrn_reflns_theta_max 73.40
_diffrn_reflns_theta_min 5.83
_exptl_absorpt_coefficient_mu 0.612
_exptl_absorpt_correction_T_max 1.00000
_exptl_absorpt_correction_T_min 0.95926
_exptl_absorpt_correction_type multi-scan
_exptl_absorpt_process_details
;
CrysAlisPro, Oxford Diffraction Ltd.,
Version 1.171.33.55 (release 05-01-2010 CrysAlis171 .NET)
(compiled Jan  5 2010,16:28:46)
empirical absorption correction using spherical harmonics,
 implemented in SCALE3 ABSPACK scaling algorithm.
;
_exptl_crystal_colour colourless
_exptl_crystal_density_diffrn 1.237
_exptl_crystal_description slab
_exptl_crystal_F_000 632
_exptl_crystal_size_max 0.3696
_exptl_crystal_size_mid 0.2800
_exptl_crystal_size_min 0.0720
_refine_diff_density_max 0.229
_refine_diff_density_min -0.142
_refine_diff_density_rms 0.036
_refine_ls_abs_structure_details 'Flack H D (1983), Acta Cryst. A39, 876-881'
_refine_ls_abs_structure_Flack -0.1(2)
_refine_ls_extinction_method none
_refine_ls_goodness_of_fit_ref 1.050
_refine_ls_hydrogen_treatment constr
_refine_ls_matrix_type full
_refine_ls_number_parameters 199
_refine_ls_number_reflns 2212
_refine_ls_number_restraints 1
_refine_ls_restrained_S_all 1.050
_refine_ls_R_factor_all 0.0364
_refine_ls_R_factor_gt 0.0351
_refine_ls_shift/su_max 0.000
_refine_ls_shift/su_mean 0.000
_refine_ls_structure_factor_coef Fsqd
_refine_ls_weighting_details 'calc w=1/[\s^2^(Fo^2^)+(0.0728P)^2^+0.2526P] where P=(Fo^2^+2Fc^2^)/3'
_refine_ls_weighting_scheme calc
_refine_ls_wR_factor_gt 0.0974
_refine_ls_wR_factor_ref 0.0986
_reflns_number_gt 2142
_reflns_number_total 2212
_reflns_threshold_expression >2sigma(I)
_cod_data_source_file jo3020243_si_008.cif
_cod_data_source_block jmwsdy70
_cod_database_code 4027846

loop_
_symmetry_equiv_pos_as_xyz
'x, y, z'
'-x, y, -z'
'x+1/2, y+1/2, z'
'-x+1/2, y+1/2, -z'

loop_
_atom_site_label
_atom_site_type_symbol
_atom_site_fract_x
_atom_site_fract_y
_atom_site_fract_z
_atom_site_U_iso_or_equiv
_atom_site_adp_type
_atom_site_occupancy
_atom_site_symmetry_multiplicity
_atom_site_calc_flag
_atom_site_refinement_flags
C8 C 0.57497(11) 0.4326(3) 0.17999(18) 0.0357(4) Uani 1 1 d .
H8A H 0.5430 0.3458 0.2082 0.054 Uiso 1 1 calc R
H8B H 0.6223 0.3811 0.1788 0.054 Uiso 1 1 calc R
H8C H 0.5563 0.4686 0.1020 0.054 Uiso 1 1 calc R
C9 C 0.59318(10) 0.5308(3) 0.38826(16) 0.0338(4) Uani 1 1 d .
H9A H 0.5569 0.4443 0.4021 0.051 Uiso 1 1 calc R
H9B H 0.5904 0.6302 0.4404 0.051 Uiso 1 1 calc R
H9C H 0.6404 0.4771 0.4021 0.051 Uiso 1 1 calc R
C1 C 0.63203(9) 0.7391(3) 0.21781(14) 0.0259(4) Uani 1 1 d .
H1 H 0.6718 0.6920 0.1773 0.031 Uiso 1 1 calc R
C2 C 0.65440(9) 0.8732(2) 0.31428(14) 0.0253(3) Uani 1 1 d .
H2 H 0.6856 0.8157 0.3782 0.030 Uiso 1 1 calc R
C3 C 0.58822(9) 0.9618(3) 0.36258(16) 0.0312(4) Uani 1 1 d .
H3A H 0.5852 1.0851 0.3365 0.037 Uiso 1 1 calc R
H3B H 0.5966 0.9627 0.4476 0.037 Uiso 1 1 calc R
C4 C 0.51412(10) 0.8701(3) 0.32524(16) 0.0326(4) Uani 1 1 d .
H4A H 0.4979 0.8104 0.3927 0.039 Uiso 1 1 calc R
H4B H 0.4784 0.9605 0.2992 0.039 Uiso 1 1 calc R
C5 C 0.51825(9) 0.7342(3) 0.22698(15) 0.0295(4) Uani 1 1 d .
H5 H 0.4717 0.6836 0.1936 0.035 Uiso 1 1 calc R
C6 C 0.58018(9) 0.5956(3) 0.26119(14) 0.0279(4) Uani 1 1 d .
C7 C 0.56618(9) 0.8136(3) 0.13645(14) 0.0300(4) Uani 1 1 d .
H7A H 0.5589 0.7584 0.0595 0.036 Uiso 1 1 calc R
H7B H 0.5648 0.9429 0.1309 0.036 Uiso 1 1 calc R
C10 C 0.73504(9) 1.1231(2) 0.32936(14) 0.0252(3) Uani 1 1 d .
C11 C 0.77113(9) 1.2631(2) 0.26415(14) 0.0249(3) Uani 1 1 d .
C12 C 0.79392(9) 1.4149(2) 0.32404(14) 0.0250(4) Uani 1 1 d .
H12 H 0.7888 1.4239 0.4036 0.030 Uiso 1 1 calc R
C13 C 0.82498(9) 1.5579(2) 0.26694(14) 0.0247(4) Uani 1 1 d .
C14 C 0.83316(9) 1.5413(3) 0.14495(14) 0.0258(3) Uani 1 1 d .
C15 C 0.80983(9) 1.3816(3) 0.08578(14) 0.0282(4) Uani 1 1 d .
H15 H 0.8154 1.3691 0.0066 0.034 Uiso 1 1 calc R
C16 C 0.77932(9) 1.2461(3) 0.14280(14) 0.0267(3) Uani 1 1 d .
H16 H 0.7639 1.1428 0.1024 0.032 Uiso 1 1 calc R
C17 C 0.84740(10) 1.7187(3) 0.32642(15) 0.0286(4) Uani 1 1 d .
H17 H 0.8424 1.7307 0.4058 0.034 Uiso 1 1 calc R
C18 C 0.87616(10) 1.8556(3) 0.26790(16) 0.0324(4) Uani 1 1 d .
H18 H 0.8910 1.9599 0.3076 0.039 Uiso 1 1 calc R
C19 C 0.88339(10) 1.8389(3) 0.14697(17) 0.0335(4) Uani 1 1 d .
H19 H 0.9022 1.9337 0.1075 0.040 Uiso 1 1 calc R
C20 C 0.86324(10) 1.6858(3) 0.08723(15) 0.0310(4) Uani 1 1 d .
H20 H 0.8693 1.6765 0.0081 0.037 Uiso 1 1 calc R
O1 O 0.69562(6) 1.00946(19) 0.25736(9) 0.0274(3) Uani 1 1 d .
O2 O 0.73886(7) 1.1158(2) 0.43533(10) 0.0330(3) Uani 1 1 d .

loop_
_atom_site_aniso_label
_atom_site_aniso_U_11
_atom_site_aniso_U_22
_atom_site_aniso_U_33
_atom_site_aniso_U_23
_atom_site_aniso_U_13
_atom_site_aniso_U_12
C8 0.0345(9) 0.0299(10) 0.0424(10) -0.0039(8) 0.0022(7) -0.0014(8)
C9 0.0352(9) 0.0304(10) 0.0358(9) 0.0068(8) 0.0041(7) -0.0018(8)
C1 0.0246(8) 0.0287(9) 0.0242(7) 0.0008(7) 0.0025(6) 0.0002(7)
C2 0.0246(7) 0.0248(8) 0.0263(7) 0.0025(7) 0.0024(6) -0.0028(7)
C3 0.0309(9) 0.0292(9) 0.0341(8) -0.0040(7) 0.0066(6) -0.0013(8)
C4 0.0242(8) 0.0349(10) 0.0394(9) -0.0011(8) 0.0064(6) 0.0024(8)
C5 0.0226(8) 0.0313(10) 0.0338(8) 0.0010(7) 0.0001(6) -0.0028(7)
C6 0.0270(8) 0.0266(9) 0.0299(8) 0.0014(7) 0.0019(6) -0.0012(7)
C7 0.0278(8) 0.0341(9) 0.0272(8) 0.0022(7) -0.0012(6) -0.0016(7)
C10 0.0244(7) 0.0252(9) 0.0257(7) 0.0010(7) 0.0019(6) -0.0005(7)
C11 0.0216(7) 0.0270(9) 0.0258(7) 0.0014(7) 0.0008(5) -0.0002(7)
C12 0.0240(7) 0.0284(10) 0.0227(7) 0.0011(6) 0.0027(5) 0.0006(7)
C13 0.0227(7) 0.0263(9) 0.0249(7) -0.0003(6) 0.0012(5) 0.0028(6)
C14 0.0230(7) 0.0279(9) 0.0264(7) 0.0022(7) 0.0027(6) 0.0010(7)
C15 0.0307(8) 0.0322(10) 0.0221(7) -0.0018(7) 0.0043(6) 0.0000(8)
C16 0.0283(8) 0.0263(9) 0.0252(7) -0.0024(7) 0.0018(6) -0.0027(7)
C17 0.0285(8) 0.0290(10) 0.0284(8) -0.0022(7) 0.0027(6) -0.0008(7)
C18 0.0329(9) 0.0263(10) 0.0372(9) -0.0029(7) 0.0009(7) -0.0020(7)
C19 0.0320(9) 0.0314(11) 0.0373(9) 0.0071(8) 0.0052(7) -0.0055(8)
C20 0.0306(8) 0.0355(10) 0.0273(8) 0.0024(7) 0.0045(6) -0.0015(8)
O1 0.0287(6) 0.0288(6) 0.0242(5) 0.0024(5) 0.0016(4) -0.0064(5)
O2 0.0411(7) 0.0328(7) 0.0247(6) 0.0029(5) 0.0020(5) -0.0094(6)

loop_
_atom_type_symbol
_atom_type_description
_atom_type_scat_dispersion_real
_atom_type_scat_dispersion_imag
_atom_type_scat_source
C C 0.0181 0.0091 'International Tables Vol C Tables 4.2.6.8 and 6.1.1.4'
H H 0.0000 0.0000 'International Tables Vol C Tables 4.2.6.8 and 6.1.1.4'
O O 0.0492 0.0322 'International Tables Vol C Tables 4.2.6.8 and 6.1.1.4'

loop_
_geom_angle_atom_site_label_1
_geom_angle_atom_site_label_2
_geom_angle_atom_site_label_3
_geom_angle
C2 C1 C7 109.38(14)
C2 C1 C6 110.56(12)
C7 C1 C6 88.22(13)
O1 C2 C1 104.40(12)
O1 C2 C3 109.41(15)
C1 C2 C3 112.44(14)
C2 C3 C4 114.99(16)
C5 C4 C3 112.50(14)
C4 C5 C7 108.47(15)
C4 C5 C6 110.69(14)
C7 C5 C6 87.90(13)
C9 C6 C8 108.58(17)
C9 C6 C1 119.08(14)
C8 C6 C1 110.75(14)
C9 C6 C5 118.83(15)
C8 C6 C5 112.46(15)
C1 C6 C5 85.62(13)
C1 C7 C5 86.02(12)
O2 C10 O1 123.72(16)
O2 C10 C11 123.84(16)
O1 C10 C11 112.40(13)
C12 C11 C16 120.24(16)
C12 C11 C10 117.58(14)
C16 C11 C10 122.12(16)
C11 C12 C13 121.06(14)
C12 C13 C17 122.15(14)
C12 C13 C14 118.81(16)
C17 C13 C14 119.03(16)
C20 C14 C15 122.40(15)
C20 C14 C13 118.81(16)
C15 C14 C13 118.78(16)
C16 C15 C14 121.23(15)
C15 C16 C11 119.87(17)
C18 C17 C13 120.59(16)
C17 C18 C19 120.06(18)
C20 C19 C18 121.02(18)
C19 C20 C14 120.48(16)
C10 O1 C2 116.13(12)

loop_
_geom_bond_atom_site_label_1
_geom_bond_atom_site_label_2
_geom_bond_distance
C8 C6 1.532(3)
C9 C6 1.529(2)
C1 C2 1.517(2)
C1 C7 1.554(2)
C1 C6 1.560(2)
C2 O1 1.471(2)
C2 C3 1.551(2)
C3 C4 1.552(2)
C4 C5 1.527(3)
C5 C7 1.558(2)
C5 C6 1.564(3)
C10 O2 1.211(2)
C10 O1 1.343(2)
C10 C11 1.489(2)
C11 C12 1.370(2)
C11 C16 1.422(2)
C12 C13 1.411(2)
C13 C17 1.423(2)
C13 C14 1.429(2)
C14 C20 1.415(2)
C14 C15 1.418(3)
C15 C16 1.364(3)
C17 C18 1.366(3)
C18 C19 1.414(3)
C19 C20 1.366(3)

loop_
_geom_torsion_atom_site_label_1
_geom_torsion_atom_site_label_2
_geom_torsion_atom_site_label_3
_geom_torsion_atom_site_label_4
_geom_torsion
C7 C1 C2 O1 -78.22(16)
C6 C1 C2 O1 -173.77(13)
C7 C1 C2 C3 40.29(18)
C6 C1 C2 C3 -55.26(19)
O1 C2 C3 C4 128.47(16)
C1 C2 C3 C4 13.0(2)
C2 C3 C4 C5 -12.3(2)
C3 C4 C5 C7 -41.2(2)
C3 C4 C5 C6 53.7(2)
C2 C1 C6 C9 -36.7(2)
C7 C1 C6 C9 -146.72(17)
C2 C1 C6 C8 -163.58(14)
C7 C1 C6 C8 86.37(16)
C2 C1 C6 C5 84.05(15)
C7 C1 C6 C5 -26.01(12)
C4 C5 C6 C9 37.9(2)
C7 C5 C6 C9 146.89(17)
C4 C5 C6 C8 166.31(15)
C7 C5 C6 C8 -84.72(16)
C4 C5 C6 C1 -83.03(15)
C7 C5 C6 C1 25.94(12)
C2 C1 C7 C5 -85.09(15)
C6 C1 C7 C5 26.10(13)
C4 C5 C7 C1 85.11(16)
C6 C5 C7 C1 -26.03(13)
O2 C10 C11 C12 -17.1(3)
O1 C10 C11 C12 160.63(15)
O2 C10 C11 C16 165.62(17)
O1 C10 C11 C16 -16.6(2)
C16 C11 C12 C13 0.8(2)
C10 C11 C12 C13 -176.51(14)
C11 C12 C13 C17 178.39(16)
C11 C12 C13 C14 -0.7(2)
C12 C13 C14 C20 179.00(15)
C17 C13 C14 C20 -0.1(2)
C12 C13 C14 C15 -0.1(2)
C17 C13 C14 C15 -179.17(16)
C20 C14 C15 C16 -178.31(17)
C13 C14 C15 C16 0.7(3)
C14 C15 C16 C11 -0.6(3)
C12 C11 C16 C15 -0.1(3)
C10 C11 C16 C15 177.04(16)
C12 C13 C17 C18 -178.90(16)
C14 C13 C17 C18 0.2(3)
C13 C17 C18 C19 0.5(3)
C17 C18 C19 C20 -1.2(3)
C18 C19 C20 C14 1.3(3)
C15 C14 C20 C19 178.40(17)
C13 C14 C20 C19 -0.6(3)
O2 C10 O1 C2 1.4(2)
C11 C10 O1 C2 -176.40(13)
C1 C2 O1 C10 -165.92(14)
C3 C2 O1 C10 73.53(17)
